data_7053849
loop_
_publ_author_name
'Javed, Iqbal'
'Khurshid, Ayub'
'Arshad, Muhammad Nadeem'
'Wang, Yue'

_publ_section_title
;
 Photophysical and electrochemical properties and temperature dependent
 geometrical isomerism in alkyl quinacridonediimines
;
_journal_issue 2
_journal_name_full 'New Journal of Chemistry'
_journal_page_first 752
_journal_paper_doi 10.1039/c3nj00477e
_journal_volume 38
_journal_year 2014
_chemical_formula_moiety 'C44 H44 F2 N4'
_chemical_formula_sum 'C44 H44 F2 N4'
_chemical_formula_weight 666.83
_chemical_name_common
;
<i>N</i>,<i>N</i>-Bis(3,5-dimethylphenyl)-<i>N</i>,<i>N</i>'-di(n-butyl)-2,9-
difluoroquinacridonediimine
;
_chemical_name_systematic
;
<i>N</i>,<i>N</i>-Bis(3,5-dimethylphenyl)-<i>N</i>,<i>N</i>'-di(n-butyl)-2,9-
difluoroquinacridonediimine
;
_space_group_IT_number 15
_symmetry_cell_setting monoclinic
_symmetry_space_group_name_Hall '-C 2yc'
_symmetry_space_group_name_H-M 'C 1 2/c 1'
_atom_sites_solution_hydrogens geom
_atom_sites_solution_primary direct
_atom_sites_solution_secondary difmap
_audit_creation_method SHELXL-97
_cell_angle_alpha 90.00
_cell_angle_beta 110.38(3)
_cell_angle_gamma 90.00
_cell_formula_units_Z 4
_cell_length_a 16.453(3)
_cell_length_b 7.2220(14)
_cell_length_c 31.554(10)
_cell_measurement_temperature 173(2)
_cell_volume 3514.7(16)
_computing_cell_refinement 'Bruker XSCANS'
_computing_data_collection 'Bruker XSCANS'
_computing_data_reduction 'Bruker SHELXTL'
_computing_molecular_graphics 'ORTEP-3 for Windows (Farrugia, 1997) and PLATON (Spek, 2009)'
_computing_publication_material
;
WinGX (Farrugia, 1999) and PLATON (Spek, 2009)
;
_computing_structure_refinement 'SHELXL-97 (Sheldrick, 2008)'
_computing_structure_solution 'SHELXS-97 (Sheldrick, 2008)'
_diffrn_ambient_temperature 173(2)
_diffrn_measured_fraction_theta_full 0.998
_diffrn_measured_fraction_theta_max 0.998
_diffrn_measurement_device_type 'Bruker P4 CCD'
_diffrn_measurement_method '\w scans'
_diffrn_radiation_monochromator graphite
_diffrn_radiation_source 'sealed tube'
_diffrn_radiation_type MoK\a
_diffrn_radiation_wavelength 0.71073
_diffrn_reflns_av_R_equivalents 0.0843
_diffrn_reflns_av_sigmaI/netI 0.0652
_diffrn_reflns_limit_h_max 19
_diffrn_reflns_limit_h_min -18
_diffrn_reflns_limit_k_max 8
_diffrn_reflns_limit_k_min -8
_diffrn_reflns_limit_l_max 37
_diffrn_reflns_limit_l_min -37
_diffrn_reflns_number 13280
_diffrn_reflns_theta_full 25.00
_diffrn_reflns_theta_max 25.00
_diffrn_reflns_theta_min 3.08
_diffrn_standards_number 0
_exptl_absorpt_coefficient_mu 0.081
_exptl_absorpt_correction_type none
_exptl_crystal_colour red
_exptl_crystal_density_diffrn 1.260
_exptl_crystal_density_method 'not measured'
_exptl_crystal_description needle
_exptl_crystal_F_000 1416
_exptl_crystal_size_max 0.12
_exptl_crystal_size_mid 0.11
_exptl_crystal_size_min 0.10
_refine_diff_density_max 0.202
_refine_diff_density_min -0.262
_refine_diff_density_rms 0.048
_refine_ls_extinction_method none
_refine_ls_goodness_of_fit_ref 1.028
_refine_ls_hydrogen_treatment constr
_refine_ls_matrix_type full
_refine_ls_number_parameters 229
_refine_ls_number_reflns 3092
_refine_ls_number_restraints 0
_refine_ls_restrained_S_all 1.028
_refine_ls_R_factor_all 0.1218
_refine_ls_R_factor_gt 0.0642
_refine_ls_shift/su_max 0.001
_refine_ls_shift/su_mean 0.000
_refine_ls_structure_factor_coef Fsqd
_refine_ls_weighting_details 'calc w=1/[\s^2^(Fo^2^)+(0.0792P)^2^+0.0000P] where P=(Fo^2^+2Fc^2^)/3'
_refine_ls_weighting_scheme calc
_refine_ls_wR_factor_gt 0.1385
_refine_ls_wR_factor_ref 0.1620
_reflns_number_gt 1789
_reflns_number_total 3092
_reflns_threshold_expression I>2\s(I)
_cod_data_source_file c3nj00477e.txt
_cod_data_source_block I
_cod_depositor_comments
;
The following automatic conversions were performed:

'_symmetry_cell_setting' value 'Monoclinic' changed to 'monoclinic'
according to
/usr/data/users/saulius/automatic-downloads/current/RSC/lib/dictionaries/cif_core.dic
dictionary named 'cif_core.dic' version 2.4.2 from 2011-04-26.

Automatic conversion script
Id: cif_fix_values 2281 2013-09-26 08:29:07Z andrius 
;
_cod_original_cell_volume 3514.7(15)
_cod_original_sg_symbol_H-M 'C 2/c'
_cod_database_code 7053849

loop_
_symmetry_equiv_pos_as_xyz
'x, y, z'
'-x, y, -z+1/2'
'x+1/2, y+1/2, z'
'-x+1/2, y+1/2, -z+1/2'
'-x, -y, -z'
'x, -y, z-1/2'
'-x+1/2, -y+1/2, -z'
'x+1/2, -y+1/2, z-1/2'

loop_
_atom_site_label
_atom_site_type_symbol
_atom_site_fract_x
_atom_site_fract_y
_atom_site_fract_z
_atom_site_U_iso_or_equiv
_atom_site_adp_type
_atom_site_occupancy
_atom_site_symmetry_multiplicity
_atom_site_calc_flag
_atom_site_refinement_flags
C1 C 0.14887(17) 0.4439(4) 0.02270(10) 0.0426(8) Uani 1 1 d .
C2 C 0.11627(18) 0.4807(4) -0.02289(10) 0.0448(8) Uani 1 1 d .
H2 H 0.0556 0.4787 -0.0390 0.054 Uiso 1 1 calc R
C3 C 0.17317(17) 0.5202(4) -0.04467(9) 0.0420(8) Uani 1 1 d .
H3 H 0.1514 0.5461 -0.0762 0.050 Uiso 1 1 calc R
C4 C 0.26319(16) 0.5233(4) -0.02123(8) 0.0346(7) Uani 1 1 d .
C5 C 0.29395(15) 0.4845(4) 0.02521(8) 0.0313(6) Uani 1 1 d .
C6 C 0.23490(17) 0.4443(4) 0.04692(9) 0.0374(7) Uani 1 1 d .
H6 H 0.2550 0.4175 0.0784 0.045 Uiso 1 1 calc R
C7 C 0.28711(17) 0.6322(4) -0.09047(8) 0.0414(7) Uani 1 1 d .
H7A H 0.3316 0.7111 -0.0960 0.050 Uiso 1 1 calc R
H7B H 0.2356 0.7105 -0.0944 0.050 Uiso 1 1 calc R
C8 C 0.2620(2) 0.4794(5) -0.12557(9) 0.0538(9) Uani 1 1 d .
H8A H 0.2237 0.3903 -0.1178 0.065 Uiso 1 1 calc R
H8B H 0.3149 0.4120 -0.1248 0.065 Uiso 1 1 calc R
C9 C 0.2156(2) 0.5521(6) -0.17335(10) 0.0677(11) Uani 1 1 d .
H9A H 0.2473 0.6617 -0.1783 0.081 Uiso 1 1 calc R
H9B H 0.2177 0.4558 -0.1953 0.081 Uiso 1 1 calc R
C10 C 0.1245(2) 0.6040(8) -0.18269(12) 0.0974(16) Uani 1 1 d .
H10A H 0.0943 0.5021 -0.1739 0.146 Uiso 1 1 calc R
H10B H 0.0965 0.6293 -0.2150 0.146 Uiso 1 1 calc R
H10C H 0.1221 0.7151 -0.1653 0.146 Uiso 1 1 calc R
C11 C 0.41012(15) 0.5352(4) -0.02157(8) 0.0317(7) Uani 1 1 d .
C12 C 0.46671(15) 0.5370(4) -0.04559(8) 0.0332(7) Uani 1 1 d .
H12 H 0.4442 0.5649 -0.0770 0.040 Uiso 1 1 calc R
C13 C 0.44501(16) 0.5002(4) 0.02558(8) 0.0310(6) Uani 1 1 d .
C14 C 0.38659(16) 0.5005(4) 0.05219(8) 0.0349(7) Uani 1 1 d .
C15 C 0.48402(17) 0.5616(5) 0.12867(8) 0.0407(8) Uani 1 1 d .
C16 C 0.52380(17) 0.7297(5) 0.12769(9) 0.0460(8) Uani 1 1 d .
H16 H 0.5035 0.8036 0.1012 0.055 Uiso 1 1 calc R
C17 C 0.59292(19) 0.7929(5) 0.16472(10) 0.0541(9) Uani 1 1 d .
C18 C 0.6344(3) 0.9775(6) 0.16234(13) 0.0851(13) Uani 1 1 d .
H18A H 0.6628 1.0258 0.1930 0.128 Uiso 1 1 calc R
H18B H 0.5897 1.0649 0.1448 0.128 Uiso 1 1 calc R
H18C H 0.6775 0.9616 0.1477 0.128 Uiso 1 1 calc R
C19 C 0.6211(2) 0.6826(6) 0.20273(10) 0.0604(10) Uani 1 1 d .
H19 H 0.6678 0.7246 0.2283 0.072 Uiso 1 1 calc R
C20 C 0.5839(2) 0.5134(6) 0.20483(9) 0.0581(10) Uani 1 1 d .
C21 C 0.51477(19) 0.4542(5) 0.16761(9) 0.0517(9) Uani 1 1 d .
H21 H 0.4880 0.3386 0.1687 0.062 Uiso 1 1 calc R
C22 C 0.6171(3) 0.3934(7) 0.24706(11) 0.0927(15) Uani 1 1 d .
H22A H 0.6790 0.3684 0.2542 0.139 Uiso 1 1 calc R
H22B H 0.5851 0.2762 0.2417 0.139 Uiso 1 1 calc R
H22C H 0.6085 0.4584 0.2725 0.139 Uiso 1 1 calc R
F1 F 0.09193(10) 0.4066(3) 0.04457(6) 0.0614(6) Uani 1 1 d .
N1 N 0.40515(14) 0.5101(4) 0.09526(7) 0.0438(7) Uani 1 1 d .
N2 N 0.32123(13) 0.5650(3) -0.04323(6) 0.0360(6) Uani 1 1 d .

loop_
_atom_site_aniso_label
_atom_site_aniso_U_11
_atom_site_aniso_U_22
_atom_site_aniso_U_33
_atom_site_aniso_U_23
_atom_site_aniso_U_13
_atom_site_aniso_U_12
C1 0.0336(16) 0.043(2) 0.0624(19) 0.0008(14) 0.0309(14) -0.0010(13)
C2 0.0273(15) 0.048(2) 0.0581(19) 0.0004(15) 0.0142(13) 0.0043(14)
C3 0.0304(15) 0.048(2) 0.0467(16) 0.0005(14) 0.0127(12) 0.0044(13)
C4 0.0294(15) 0.0339(19) 0.0428(16) -0.0014(12) 0.0152(12) 0.0027(12)
C5 0.0258(14) 0.0299(18) 0.0406(15) -0.0029(12) 0.0147(11) 0.0020(12)
C6 0.0356(16) 0.0348(19) 0.0460(16) 0.0013(13) 0.0193(12) 0.0032(13)
C7 0.0340(15) 0.049(2) 0.0418(16) 0.0053(14) 0.0144(12) 0.0049(14)
C8 0.0432(17) 0.064(3) 0.0501(18) -0.0052(16) 0.0102(14) 0.0065(16)
C9 0.054(2) 0.101(4) 0.0447(19) 0.0012(18) 0.0130(15) 0.003(2)
C10 0.068(3) 0.153(5) 0.066(2) 0.020(3) 0.017(2) 0.035(3)
C11 0.0252(14) 0.0355(19) 0.0341(15) -0.0014(11) 0.0097(11) 0.0016(12)
C12 0.0269(14) 0.0395(19) 0.0333(14) -0.0023(12) 0.0105(11) -0.0013(12)
C13 0.0289(14) 0.0307(17) 0.0353(14) -0.0014(12) 0.0137(11) -0.0003(12)
C14 0.0314(15) 0.037(2) 0.0389(16) -0.0009(12) 0.0152(11) 0.0013(12)
C15 0.0311(15) 0.061(2) 0.0341(15) -0.0023(13) 0.0162(12) 0.0032(15)
C16 0.0382(16) 0.061(2) 0.0407(16) -0.0021(14) 0.0167(13) 0.0039(16)
C17 0.0446(18) 0.065(3) 0.054(2) -0.0178(17) 0.0190(15) -0.0007(17)
C18 0.078(3) 0.079(4) 0.092(3) -0.020(2) 0.022(2) -0.023(2)
C19 0.0424(18) 0.095(3) 0.0389(18) -0.0146(18) 0.0088(14) 0.001(2)
C20 0.0435(19) 0.091(3) 0.0381(17) 0.0040(18) 0.0120(14) 0.0065(19)
C21 0.0437(18) 0.069(3) 0.0459(18) 0.0034(16) 0.0203(14) 0.0002(16)
C22 0.074(3) 0.139(5) 0.054(2) 0.029(2) 0.0083(18) 0.012(3)
F1 0.0377(10) 0.0815(16) 0.0769(12) 0.0116(10) 0.0349(9) -0.0007(9)
N1 0.0319(13) 0.066(2) 0.0361(13) 0.0004(12) 0.0154(10) -0.0042(12)
N2 0.0252(12) 0.0504(17) 0.0330(12) 0.0049(10) 0.0110(9) 0.0046(10)

loop_
_atom_type_symbol
_atom_type_description
_atom_type_scat_dispersion_real
_atom_type_scat_dispersion_imag
_atom_type_scat_source
C C 0.0033 0.0016 'International Tables Vol C Tables 4.2.6.8 and 6.1.1.4'
H H 0.0000 0.0000 'International Tables Vol C Tables 4.2.6.8 and 6.1.1.4'
F F 0.0171 0.0103 'International Tables Vol C Tables 4.2.6.8 and 6.1.1.4'
N N 0.0061 0.0033 'International Tables Vol C Tables 4.2.6.8 and 6.1.1.4'

loop_
_geom_angle_atom_site_label_1
_geom_angle_atom_site_label_2
_geom_angle_atom_site_label_3
_geom_angle
_geom_angle_site_symmetry_1
_geom_angle_site_symmetry_3
C6 C1 F1 118.7(3) . .
C6 C1 C2 122.7(2) . .
F1 C1 C2 118.6(2) . .
C3 C2 C1 118.6(2) . .
C3 C2 H2 120.7 . .
C1 C2 H2 120.7 . .
C2 C3 C4 121.2(3) . .
C2 C3 H3 119.4 . .
C4 C3 H3 119.4 . .
N2 C4 C5 120.2(2) . .
N2 C4 C3 121.3(2) . .
C5 C4 C3 118.5(2) . .
C6 C5 C4 119.6(2) . .
C6 C5 C14 119.3(2) . .
C4 C5 C14 120.9(2) . .
C1 C6 C5 119.4(3) . .
C1 C6 H6 120.3 . .
C5 C6 H6 120.3 . .
N2 C7 C8 114.1(3) . .
N2 C7 H7A 108.7 . .
C8 C7 H7A 108.7 . .
N2 C7 H7B 108.7 . .
C8 C7 H7B 108.7 . .
H7A C7 H7B 107.6 . .
C7 C8 C9 112.7(3) . .
C7 C8 H8A 109.0 . .
C9 C8 H8A 109.0 . .
C7 C8 H8B 109.0 . .
C9 C8 H8B 109.0 . .
H8A C8 H8B 107.8 . .
C10 C9 C8 114.2(3) . .
C10 C9 H9A 108.7 . .
C8 C9 H9A 108.7 . .
C10 C9 H9B 108.7 . .
C8 C9 H9B 108.7 . .
H9A C9 H9B 107.6 . .
C9 C10 H10A 109.5 . .
C9 C10 H10B 109.5 . .
H10A C10 H10B 109.5 . .
C9 C10 H10C 109.5 . .
H10A C10 H10C 109.5 . .
H10B C10 H10C 109.5 . .
C12 C11 N2 121.1(2) . .
C12 C11 C13 118.0(2) . .
N2 C11 C13 120.8(2) . .
C11 C12 C13 122.8(2) . 5_665
C11 C12 H12 118.6 . .
C13 C12 H12 118.6 5_665 .
C12 C13 C11 119.1(2) 5_665 .
C12 C13 C14 121.6(2) 5_665 .
C11 C13 C14 119.3(2) . .
N1 C14 C5 115.7(2) . .
N1 C14 C13 129.6(2) . .
C5 C14 C13 114.8(2) . .
C16 C15 C21 118.6(3) . .
C16 C15 N1 122.3(3) . .
C21 C15 N1 118.1(3) . .
C15 C16 C17 121.5(3) . .
C15 C16 H16 119.3 . .
C17 C16 H16 119.3 . .
C19 C17 C16 118.0(3) . .
C19 C17 C18 122.1(3) . .
C16 C17 C18 119.9(3) . .
C17 C18 H18A 109.5 . .
C17 C18 H18B 109.5 . .
H18A C18 H18B 109.5 . .
C17 C18 H18C 109.5 . .
H18A C18 H18C 109.5 . .
H18B C18 H18C 109.5 . .
C20 C19 C17 122.2(3) . .
C20 C19 H19 118.9 . .
C17 C19 H19 118.9 . .
C19 C20 C21 118.6(3) . .
C19 C20 C22 121.1(3) . .
C21 C20 C22 120.3(4) . .
C20 C21 C15 121.0(3) . .
C20 C21 H21 119.5 . .
C15 C21 H21 119.5 . .
C20 C22 H22A 109.5 . .
C20 C22 H22B 109.5 . .
H22A C22 H22B 109.5 . .
C20 C22 H22C 109.5 . .
H22A C22 H22C 109.5 . .
H22B C22 H22C 109.5 . .
C14 N1 C15 128.5(2) . .
C4 N2 C11 120.3(2) . .
C4 N2 C7 119.1(2) . .
C11 N2 C7 120.5(2) . .

loop_
_geom_bond_atom_site_label_1
_geom_bond_atom_site_label_2
_geom_bond_distance
_geom_bond_site_symmetry_2
C1 C6 1.354(4) .
C1 F1 1.370(3) .
C1 C2 1.375(4) .
C2 C3 1.370(4) .
C2 H2 0.9500 .
C3 C4 1.407(4) .
C3 H3 0.9500 .
C4 N2 1.395(3) .
C4 C5 1.402(4) .
C5 C6 1.400(3) .
C5 C14 1.469(3) .
C6 H6 0.9500 .
C7 N2 1.480(3) .
C7 C8 1.515(4) .
C7 H7A 0.9900 .
C7 H7B 0.9900 .
C8 C9 1.527(4) .
C8 H8A 0.9900 .
C8 H8B 0.9900 .
C9 C10 1.471(5) .
C9 H9A 0.9900 .
C9 H9B 0.9900 .
C10 H10A 0.9800 .
C10 H10B 0.9800 .
C10 H10C 0.9800 .
C11 C12 1.390(3) .
C11 N2 1.399(3) .
C11 C13 1.419(4) .
C12 C13 1.394(3) 5_665
C12 H12 0.9500 .
C13 C12 1.394(3) 5_665
C13 C14 1.480(3) .
C14 N1 1.287(3) .
C15 C16 1.385(4) .
C15 C21 1.391(4) .
C15 N1 1.407(3) .
C16 C17 1.393(4) .
C16 H16 0.9500 .
C17 C19 1.378(5) .
C17 C18 1.512(5) .
C18 H18A 0.9800 .
C18 H18B 0.9800 .
C18 H18C 0.9800 .
C19 C20 1.379(5) .
C19 H19 0.9500 .
C20 C21 1.387(4) .
C20 C22 1.522(5) .
C21 H21 0.9500 .
C22 H22A 0.9800 .
C22 H22B 0.9800 .
C22 H22C 0.9800 .

loop_
_geom_torsion_atom_site_label_1
_geom_torsion_atom_site_label_2
_geom_torsion_atom_site_label_3
_geom_torsion_atom_site_label_4
_geom_torsion
_geom_torsion_site_symmetry_1
_geom_torsion_site_symmetry_4
C6 C1 C2 C3 -0.3(5) . .
F1 C1 C2 C3 179.2(3) . .
C1 C2 C3 C4 0.1(5) . .
C2 C3 C4 N2 -179.5(3) . .
C2 C3 C4 C5 0.1(4) . .
N2 C4 C5 C6 179.5(3) . .
C3 C4 C5 C6 -0.1(4) . .
N2 C4 C5 C14 4.6(4) . .
C3 C4 C5 C14 -175.0(3) . .
F1 C1 C6 C5 -179.2(3) . .
C2 C1 C6 C5 0.4(5) . .
C4 C5 C6 C1 -0.2(4) . .
C14 C5 C6 C1 174.8(3) . .
N2 C7 C8 C9 172.0(2) . .
C7 C8 C9 C10 -76.4(4) . .
N2 C11 C12 C13 -177.1(3) . 5_665
C13 C11 C12 C13 2.3(5) . 5_665
C12 C11 C13 C12 -2.2(4) . 5_665
N2 C11 C13 C12 177.2(3) . 5_665
C12 C11 C13 C14 179.0(3) . .
N2 C11 C13 C14 -1.7(4) . .
C6 C5 C14 N1 -12.5(4) . .
C4 C5 C14 N1 162.4(3) . .
C6 C5 C14 C13 166.6(2) . .
C4 C5 C14 C13 -18.5(4) . .
C12 C13 C14 N1 17.0(5) 5_665 .
C11 C13 C14 N1 -164.2(3) . .
C12 C13 C14 C5 -162.0(3) 5_665 .
C11 C13 C14 C5 16.9(4) . .
C21 C15 C16 C17 -0.4(4) . .
N1 C15 C16 C17 168.4(2) . .
C15 C16 C17 C19 0.1(4) . .
C15 C16 C17 C18 -179.8(3) . .
C16 C17 C19 C20 0.7(5) . .
C18 C17 C19 C20 -179.4(3) . .
C17 C19 C20 C21 -1.1(5) . .
C17 C19 C20 C22 179.2(3) . .
C19 C20 C21 C15 0.8(5) . .
C22 C20 C21 C15 -179.6(3) . .
C16 C15 C21 C20 0.0(4) . .
N1 C15 C21 C20 -169.3(3) . .
C5 C14 N1 C15 -166.4(3) . .
C13 C14 N1 C15 14.7(5) . .
C16 C15 N1 C14 56.1(5) . .
C21 C15 N1 C14 -135.1(3) . .
C5 C4 N2 C11 12.0(4) . .
C3 C4 N2 C11 -168.5(3) . .
C5 C4 N2 C7 -171.1(3) . .
C3 C4 N2 C7 8.5(4) . .
C12 C11 N2 C4 165.9(3) . .
C13 C11 N2 C4 -13.4(4) . .
C12 C11 N2 C7 -11.0(4) . .
C13 C11 N2 C7 169.7(3) . .
C8 C7 N2 C4 -86.2(3) . .
C8 C7 N2 C11 90.7(3) . .
